data_9001173
loop_
_publ_author_name
'Angel, R. J.'

_publ_section_title
;
 High-pressure structure of anorthite
 Sample: P = 31 kbar
;
_journal_name_full 'American Mineralogist'
_journal_page_first 1114
_journal_page_last 1119
_journal_volume 73
_journal_year 1988
_chemical_compound_source 'Val Pasmeda, Austria'
_chemical_formula_sum 'Al2 Ca O8 Si2'
_chemical_name_mineral Anorthite
_space_group_IT_number 2
_symmetry_space_group_name_Hall '-P 1 (-1/2*x+1/2*y+1/2*z,1/2*x-1/2*y+1/2*z,1/2*x+1/2*y-1/2*z)'
_symmetry_space_group_name_H-M 'I -1'
_cell_angle_alpha 92.20
_cell_angle_beta 115.27
_cell_angle_gamma 92.65
_cell_formula_units_Z 8
_cell_length_a 8.042
_cell_length_b 12.748
_cell_length_c 13.964
_cell_volume 1290.523
_database_code_amcsd 0001196
_diffrn_ambient_pressure 3.1e+06
_exptl_crystal_density_diffrn 2.864
_cod_original_formula_sum 'Ca Si2 Al2 O8'
_cod_database_code 9001173

loop_
_space_group_symop_operation_xyz
x,y,z
1/2+x,1/2+y,1/2+z
-x,-y,-z
1/2-x,1/2-y,1/2-z

loop_
_atom_site_label
_atom_site_fract_x
_atom_site_fract_y
_atom_site_fract_z
_atom_site_U_iso_or_equiv
_atom_site_type_symbol
_atom_site_attached_hydrogens
Caooo 0.26820 0.03480 0.04010 0.00557 Ca 0
Cazoo 0.26530 0.00550 0.57670 0.01013 Ca 0
Si1oo 0.00500 0.15650 0.10330 0.00405 Si 0
Al1oz 0.99660 0.16010 0.61360 0.00760 Al 0
Al1mo 0.99880 0.81060 0.12090 0.00507 Al 0
Si1mz 0.00360 0.81630 0.61110 0.00798 Si 0
Al2oo 0.68620 0.11080 0.16730 0.00494 Al 0
Si2oz 0.67000 0.10270 0.64980 0.00494 Si 0
Si2mo 0.66850 0.87890 0.17390 0.00481 Si 0
Al2mz 0.68150 0.87310 0.68420 0.00633 Al 0
Oa1o 0.98200 0.12600 0.98380 0.00507 O 0
Oa1z 0.02300 0.12600 0.49660 0.00507 O 0
Oa2o 0.56400 0.98500 0.13460 0.00507 O 0
Oa2z 0.57400 0.99100 0.64540 0.00380 O 0
Oboo 0.83300 0.09200 0.10710 0.00887 O 0
Oboz 0.78200 0.09700 0.57620 0.00507 O 0
Obmo 0.78700 0.85800 0.10810 0.00380 O 0
Obmz 0.84000 0.84800 0.63720 0.00760 O 0
Ocoo 0.00600 0.28200 0.13500 0.01393 O 0
Ocoz 0.01500 0.28800 0.65340 0.01140 O 0
Ocmo 0.99600 0.67600 0.10610 0.01140 O 0
Ocmz 0.00600 0.69100 0.60100 0.01267 O 0
Odoo 0.20100 0.11000 0.17500 0.00887 O 0
Odoz 0.18800 0.09400 0.69740 0.00633 O 0
Odmo 0.17900 0.86200 0.23400 0.01520 O 0
Odmz 0.20700 0.86800 0.69800 0.01140 O 0

loop_
_cod_changelog_entry_id
_cod_changelog_entry_author
_cod_changelog_entry_date
_cod_changelog_entry_text
1
;cod-tools version 3.8.0
Id: cif_guess_AMCSD_atom_types 9581 2023-05-17 12:35:41Z saulius
;
2023-05-23T09:19:38+03:00
;Derived atom types and hydrogen counts
from atom names that follow the AMCSD naming convention
(Wat == water, O-H == hydroxyl).
;

loop_
_cod_related_entry_id
_cod_related_entry_database
_cod_related_entry_code
1 AMCSD 0001196
